data_7120259
loop_
_publ_author_name
'Minato, Takuo'
'Suzuki, Kosuke'
'Ohata, Yusuke'
'Yamaguchi, Kazuya'
'Mizuno, Noritaka'

_publ_section_title
;
 A modular synthesis approach to multinuclear heterometallic oxo clusters
 in polyoxometalates
;
_journal_name_full 'Chem. Commun.'
_journal_paper_doi 10.1039/C7CC04072E
_journal_year 2017
_chemical_formula_sum 'C116 Ag2 Cr Lu2 Mn4 N14 O78 Si2 W18'
_chemical_formula_weight 7040.22
_space_group_crystal_system triclinic
_space_group_IT_number 2
_space_group_name_Hall '-P 1'
_space_group_name_H-M_alt 'P -1'
_symmetry_space_group_name_Hall '-P 1'
_symmetry_space_group_name_H-M 'P -1'
_atom_sites_solution_hydrogens none
_audit_creation_method SHELXL-2014/6
_audit_update_record
;
2017-03-29 deposited with the CCDC.
2017-06-12 downloaded from the CCDC.
;
_cell_angle_alpha 61.2950(10)
_cell_angle_beta 63.2520(10)
_cell_angle_gamma 82.4150(10)
_cell_formula_units_Z 1
_cell_length_a 17.4607(3)
_cell_length_b 18.5296(6)
_cell_length_c 19.3013(3)
_cell_measurement_reflns_used 22897
_cell_measurement_temperature 123(2)
_cell_measurement_theta_max 29.654
_cell_measurement_theta_min 1.260
_cell_volume 4862.9(2)
_computing_cell_refinement HKL2000
_computing_data_collection 'Rigaku CrystalClear'
_computing_data_reduction HKL2000
_computing_structure_refinement 'SHELXL-2014/6 (Sheldrick, 2014)'
_computing_structure_solution 'SHELXS-97 (Sheldrick, 1990)'
_diffrn_ambient_temperature 123(2)
_diffrn_measured_fraction_theta_full 0.984
_diffrn_measured_fraction_theta_max 0.965
_diffrn_measurement_device_type CCD
_diffrn_radiation_type MoK\a
_diffrn_radiation_wavelength 0.71069
_diffrn_reflns_av_R_equivalents 0.052
_diffrn_reflns_av_unetI/netI 0.0340
_diffrn_reflns_Laue_measured_fraction_full 0.984
_diffrn_reflns_Laue_measured_fraction_max 0.965
_diffrn_reflns_number 26531
_diffrn_reflns_point_group_measured_fraction_full 0.984
_diffrn_reflns_point_group_measured_fraction_max 0.965
_diffrn_reflns_theta_full 25.240
_diffrn_reflns_theta_max 29.654
_diffrn_reflns_theta_min 1.260
_exptl_absorpt_coefficient_mu 12.185
_exptl_absorpt_correction_T_max 0.784
_exptl_absorpt_correction_T_min 0.523
_exptl_absorpt_correction_type empirical
_exptl_absorpt_process_details 'HKL2000 DENZO SCALEPACK'
_exptl_crystal_colour brown
_exptl_crystal_density_diffrn 2.404
_exptl_crystal_density_method 'not measured'
_exptl_crystal_description lod
_exptl_crystal_F_000 3138
_exptl_crystal_size_max 0.05
_exptl_crystal_size_mid 0.05
_exptl_crystal_size_min 0.02
_platon_squeeze_details
;
;
_refine_diff_density_max 3.201
_refine_diff_density_min -3.411
_refine_diff_density_rms 0.471
_refine_ls_extinction_method none
_refine_ls_goodness_of_fit_ref 1.033
_refine_ls_hydrogen_treatment none
_refine_ls_matrix_type full
_refine_ls_number_parameters 776
_refine_ls_number_reflns 26531
_refine_ls_number_restraints 28
_refine_ls_restrained_S_all 1.036
_refine_ls_R_factor_all 0.0620
_refine_ls_R_factor_gt 0.0506
_refine_ls_shift/su_max 0.001
_refine_ls_shift/su_mean 0.000
_refine_ls_structure_factor_coef Fsqd
_refine_ls_weighting_details 'w=1/[\s^2^(Fo^2^)+(0.0752P)^2^+51.3037P] where P=(Fo^2^+2Fc^2^)/3'
_refine_ls_weighting_scheme calc
_refine_ls_wR_factor_gt 0.1351
_refine_ls_wR_factor_ref 0.1420
_reflns_Friedel_coverage 0.000
_reflns_number_gt 22253
_reflns_number_total 26531
_reflns_threshold_expression 'I > 2\s(I)'
_cod_data_source_file c7cc04072e2.cif
_cod_data_source_block P-1
_cod_database_code 7120259
_shelx_space_group_comment
;
The symmetry employed for this shelxl refinement is uniquely defined
by the following loop, which should always be used as a source of
symmetry information in preference to the above space-group names.
They are only intended as comments.
;
_shelxl_version_number 2014/6

loop_
_space_group_symop_operation_xyz
'x, y, z'
'-x, -y, -z'

loop_
_atom_site_label
_atom_site_type_symbol
_atom_site_fract_x
_atom_site_fract_y
_atom_site_fract_z
_atom_site_U_iso_or_equiv
_atom_site_adp_type
_atom_site_occupancy
_atom_site_site_symmetry_order
_atom_site_calc_flag
_atom_site_refinement_flags_posn
_atom_site_refinement_flags_adp
_atom_site_refinement_flags_occupancy
N1 N 0.8011(9) 0.9532(9) 0.4451(10) 0.089(4) Uiso 1 1 d . . .
C111 C 0.7501(12) 1.0286(12) 0.4312(12) 0.092(5) Uiso 1 1 d . . .
C112 C 0.7637(15) 1.0831(15) 0.4629(16) 0.119(7) Uiso 1 1 d . . .
C113 C 0.6964(17) 1.1575(17) 0.4476(18) 0.137(8) Uiso 1 1 d . . .
C114 C 0.7044(19) 1.2084(18) 0.485(2) 0.150(10) Uiso 1 1 d . . .
C121 C 0.8951(12) 0.9774(12) 0.4164(12) 0.092(5) Uiso 1 1 d . . .
C122 C 0.9440(15) 1.0403(14) 0.3192(15) 0.113(6) Uiso 1 1 d . . .
C123 C 1.0354(15) 1.0581(14) 0.2997(15) 0.112(6) Uiso 1 1 d . . .
C124 C 1.0425(19) 1.1100(18) 0.347(2) 0.154(10) Uiso 1 1 d . . .
C131 C 0.7911(15) 0.9120(15) 0.3998(15) 0.117(7) Uiso 1 1 d . . .
C132 C 0.7070(14) 0.8747(14) 0.4310(14) 0.105(6) Uiso 1 1 d . . .
C133 C 0.676(2) 0.786(2) 0.482(2) 0.152(10) Uiso 1 1 d . . .
C134 C 0.709(3) 0.724(3) 0.450(3) 0.226(17) Uiso 1 1 d . . .
C141 C 0.7601(9) 0.8912(9) 0.5460(10) 0.071(3) Uiso 1 1 d . . .
C142 C 0.8132(10) 0.8186(10) 0.5688(10) 0.076(4) Uiso 1 1 d . . .
C143 C 0.7646(9) 0.7578(9) 0.6691(10) 0.070(3) Uiso 1 1 d . . .
C144 C 0.8153(13) 0.6897(13) 0.6964(14) 0.103(6) Uiso 1 1 d . . .
N2 N 0.7404(6) 0.4826(6) 0.0637(6) 0.0542(9) Uiso 1 1 d . U .
C211 C 0.7634(7) 0.5739(7) 0.0317(8) 0.0534(10) Uiso 1 1 d . U .
C212 C 0.8405(8) 0.6169(7) -0.0614(8) 0.0547(12) Uiso 1 1 d . U .
C213 C 0.8478(8) 0.7087(8) -0.0902(8) 0.0568(13) Uiso 1 1 d . U .
C214 C 0.7827(8) 0.7531(8) -0.1195(9) 0.0625(19) Uiso 1 1 d . U .
C221 C 0.8160(7) 0.4315(7) 0.0739(7) 0.0522(10) Uiso 1 1 d . U .
C222 C 0.8245(7) 0.4170(7) 0.1543(7) 0.0519(11) Uiso 1 1 d . U .
C223 C 0.9159(7) 0.3929(7) 0.1435(7) 0.0522(13) Uiso 1 1 d . U .
C224 C 0.9272(8) 0.3765(8) 0.2267(8) 0.0569(18) Uiso 1 1 d . U .
C231 C 0.6594(8) 0.4536(8) 0.1500(8) 0.0586(11) Uiso 1 1 d . U .
C232 C 0.6194(9) 0.3640(8) 0.1891(9) 0.0643(13) Uiso 1 1 d . U .
C233 C 0.5492(9) 0.3362(9) 0.2819(10) 0.0698(15) Uiso 1 1 d . U .
C234 C 0.4893(11) 0.2751(11) 0.3004(11) 0.084(2) Uiso 1 1 d . U .
C241 C 0.7238(8) 0.4737(7) -0.0041(8) 0.0544(10) Uiso 1 1 d . U .
C242 C 0.6611(8) 0.5304(7) -0.0325(8) 0.0559(12) Uiso 1 1 d . U .
C243 C 0.6390(8) 0.5067(8) -0.0891(8) 0.0580(13) Uiso 1 1 d . U .
C244 C 0.5803(9) 0.5669(8) -0.1251(9) 0.0635(19) Uiso 1 1 d . U .
N3 N 0.9707(18) 0.4771(19) 0.510(2) 0.181(10) Uiso 1 1 d . . .
C311 C 0.9515(18) 0.4533(18) 0.4548(19) 0.067(6) Uiso 0.5 1 d . . P
C312 C 0.902(3) 0.359(3) 0.521(3) 0.115(14) Uiso 0.5 1 d . . P
C313 C 0.947(3) 0.341(3) 0.425(3) 0.104(13) Uiso 0.5 1 d . . P
C314 C 0.924(5) 0.269(5) 0.465(5) 0.18(3) Uiso 0.5 1 d . . P
C321 C 1.102(2) 0.5479(19) 0.398(2) 0.072(7) Uiso 0.5 1 d . . P
C322 C 1.142(3) 0.468(3) 0.423(3) 0.094(10) Uiso 0.5 1 d . . P
C323 C 1.252(2) 0.515(2) 0.320(2) 0.089(9) Uiso 0.5 1 d . . P
C324 C 1.333(3) 0.487(3) 0.314(3) 0.124(15) Uiso 0.5 1 d . . P
C411 C 1.020(2) 0.4283(18) 0.5380(19) 0.064(6) Uiso 0.5 1 d . . P
C412 C 0.998(4) 0.379(3) 0.494(3) 0.132(16) Uiso 0.5 1 d . . P
C413 C 0.945(2) 0.3551(18) 0.492(2) 0.066(7) Uiso 0.5 1 d . . P
C414 C 0.902(5) 0.344(5) 0.445(5) 0.18(3) Uiso 0.5 1 d . . P
C421 C 1.063(3) 0.438(2) 0.520(2) 0.084(9) Uiso 0.5 1 d . . P
C422 C 1.184(3) 0.518(3) 0.403(3) 0.128(15) Uiso 0.5 1 d . . P
C423 C 1.210(4) 0.412(4) 0.433(4) 0.16(2) Uiso 0.5 1 d . . P
C424 C 1.291(3) 0.437(3) 0.348(3) 0.123(15) Uiso 0.5 1 d . . P
O1 O -0.0623(3) 0.9846(3) -0.0564(4) 0.0287(6) Uani 1 1 d . U .
O2 O 0.1127(4) 1.0169(3) -0.0999(4) 0.0302(11) Uani 1 1 d . . .
O3 O 0.0671(4) 0.9195(4) 0.2120(4) 0.0361(12) Uani 1 1 d . . .
O4 O 0.2281(4) 0.8808(4) 0.1279(4) 0.0368(13) Uani 1 1 d . . .
O5 O 0.3026(4) 0.8838(4) -0.1047(4) 0.0350(12) Uani 1 1 d . . .
O6 O 0.1961(4) 0.9263(3) -0.1839(4) 0.0318(11) Uani 1 1 d . . .
O7 O -0.1500(4) 0.8840(4) -0.0693(4) 0.0391(13) Uani 1 1 d . . .
O8 O -0.2522(4) 0.8791(4) 0.2434(4) 0.0396(13) Uani 1 1 d . . .
O9 O -0.0478(5) 0.8056(4) 0.3807(4) 0.0441(15) Uani 1 1 d . . .
O10 O 0.2714(5) 0.7255(4) 0.2228(5) 0.0486(16) Uani 1 1 d . . .
O11 O 0.3655(4) 0.7280(4) -0.0674(5) 0.0413(14) Uani 1 1 d . . .
O12 O 0.1475(4) 0.8172(4) -0.2193(4) 0.0380(13) Uani 1 1 d . . .
O13 O -0.1743(4) 0.8617(3) 0.0927(4) 0.0308(11) Uani 1 1 d . . .
O14 O -0.0835(4) 0.8624(4) 0.2347(4) 0.0360(12) Uani 1 1 d . . .
O15 O 0.1047(4) 0.7621(4) 0.2821(4) 0.0397(13) Uani 1 1 d . . .
O16 O 0.2674(4) 0.7846(4) 0.0579(4) 0.0357(12) Uani 1 1 d . . .
O17 O 0.2352(4) 0.7683(4) -0.1177(4) 0.0350(12) Uani 1 1 d . . .
O18 O 0.0256(4) 0.8692(3) -0.0997(4) 0.0314(11) Uani 1 1 d . . .
O19 O -0.0150(4) 0.8751(3) 0.0612(3) 0.0285(10) Uani 1 1 d . . .
O20 O 0.0890(4) 0.8279(3) 0.1380(4) 0.0300(11) Uani 1 1 d . . .
O21 O 0.1382(4) 0.8304(3) -0.0145(4) 0.0311(11) Uani 1 1 d . . .
O22 O 0.0187(4) 0.7164(3) 0.1307(4) 0.0326(11) Uani 1 1 d . . .
O23 O -0.0894(4) 0.7524(4) 0.0445(4) 0.0337(12) Uani 1 1 d . . .
O24 O -0.1506(4) 0.7491(4) 0.2286(4) 0.0377(13) Uani 1 1 d . . .
O25 O -0.0418(4) 0.7143(3) 0.2949(4) 0.0343(12) Uani 1 1 d . . .
O26 O 0.1455(4) 0.6684(4) 0.2019(4) 0.0380(13) Uani 1 1 d . . .
O27 O 0.1937(4) 0.6703(4) 0.0554(4) 0.0357(12) Uani 1 1 d . . .
O28 O 0.0655(4) 0.7192(3) -0.0327(4) 0.0325(11) Uani 1 1 d . . .
O29 O -0.1103(4) 0.6192(3) 0.1969(4) 0.0361(12) Uani 1 1 d . . .
O30 O -0.0040(4) 0.5787(4) 0.2714(4) 0.0378(13) Uani 1 1 d . . .
O31 O 0.0481(4) 0.5817(3) 0.1165(4) 0.0370(13) Uani 1 1 d . . .
O32 O -0.0706(4) 0.5963(4) 0.0519(4) 0.0400(13) Uani 1 1 d . . .
O33 O -0.1742(5) 0.5914(4) 0.3704(4) 0.0451(15) Uani 1 1 d . . .
O34 O 0.1485(5) 0.5128(4) 0.2070(5) 0.0468(15) Uani 1 1 d . . .
O35 O 0.2251(4) 0.9724(4) -0.0243(4) 0.0317(11) Uani 1 1 d . . .
O36 O 0.3580(4) 1.0256(4) -0.0018(5) 0.0433(14) Uani 1 1 d . . .
O37 O 0.4115(4) 0.8699(4) 0.0674(5) 0.0457(15) Uani 1 1 d . . .
O38 O 0.4039(4) 1.0257(4) -0.1554(5) 0.0447(15) Uani 1 1 d . . .
O39 O 0.4640(4) 0.8718(5) -0.0923(6) 0.0519(18) Uani 1 1 d . . .
Si1 Si 0.05789(14) 0.81205(13) 0.07882(13) 0.0271(4) Uani 1 1 d . . .
W1 W -0.08639(2) 0.86816(2) -0.01719(2) 0.02914(7) Uani 1 1 d . U .
W2 W -0.15086(2) 0.86521(2) 0.17918(2) 0.03072(7) Uani 1 1 d . . .
W3 W 0.00359(2) 0.81841(2) 0.27510(2) 0.03420(8) Uani 1 1 d . . .
W4 W 0.19863(2) 0.76541(2) 0.18119(2) 0.03544(8) Uani 1 1 d . . .
W5 W 0.26911(2) 0.76772(2) -0.03655(2) 0.03317(8) Uani 1 1 d . . .
W6 W 0.13588(2) 0.82518(2) -0.13113(2) 0.03077(7) Uani 1 1 d . . .
W7 W -0.02844(2) 0.65566(2) 0.07508(2) 0.03235(7) Uani 1 1 d . . .
W8 W -0.09386(2) 0.65276(2) 0.27032(2) 0.03515(8) Uani 1 1 d . . .
W9 W 0.10381(2) 0.60388(2) 0.17105(2) 0.03485(8) Uani 1 1 d . . .
Cr1 Cr 0.0000 1.0000 0.0000 0.0275(3) Uani 1 2 d S U P
Mn1 Mn 0.14561(8) 0.94822(8) 0.09118(8) 0.0306(2) Uani 1 1 d . . .
Mn2 Mn 0.20827(8) 0.95110(7) -0.10231(8) 0.0296(2) Uani 1 1 d . . .
Lu1 Lu 0.34515(2) 0.91641(2) -0.01869(3) 0.03715(8) Uani 1 1 d . . .
C1 C 0.3634(8) 1.1175(7) 0.0506(8) 0.054(2) Uiso 1 1 d . . .
C2 C 0.3737(6) 1.0335(6) 0.0540(7) 0.044(2) Uiso 1 1 d . . .
C3 C 0.3992(7) 0.9706(7) 0.1135(7) 0.049(2) Uiso 1 1 d . . .
C4 C 0.4168(7) 0.8946(7) 0.1164(7) 0.049(2) Uiso 1 1 d . . .
C5 C 0.4424(8) 0.8281(8) 0.1883(8) 0.060(3) Uiso 1 1 d . . .
C6 C 0.4688(9) 1.1137(8) -0.3104(9) 0.065(3) Uiso 1 1 d . . .
C7 C 0.4615(7) 1.0333(7) -0.2319(7) 0.048(2) Uiso 1 1 d . . .
C8 C 0.5129(8) 0.9740(8) -0.2422(8) 0.060(3) Uiso 1 1 d . . .
C9 C 0.5125(7) 0.8959(7) -0.1740(7) 0.051(2) Uiso 1 1 d . . .
C10 C 0.5736(10) 0.8370(9) -0.1983(10) 0.074(4) Uiso 1 1 d . . .
Ag1 Ag 0.32685(5) 1.12799(5) -0.11620(6) 0.05080(18) Uani 1 1 d . . .
N11 N 0.3404(8) 1.2622(8) -0.1944(9) 0.077(3) Uiso 1 1 d . . .
C11 C 0.3297(10) 1.3295(10) -0.2303(10) 0.076(4) Uiso 1 1 d . . .
C12 C 0.3149(14) 1.4173(13) -0.2732(14) 0.107(6) Uiso 1 1 d . . .
N21 N 0.2412(14) 0.0107(14) 0.3306(14) 0.137(7) Uiso 1 1 d . . .
C21 C 0.2230(13) -0.0432(13) 0.3182(14) 0.103(6) Uiso 1 1 d . . .
C22 C 0.2004(14) -0.1123(14) 0.3040(14) 0.110(6) Uiso 1 1 d . . .
N31 N 0.459(3) 0.053(3) 0.437(3) 0.30(2) Uiso 1 1 d . . .
C31 C 0.535(3) 0.088(2) 0.369(3) 0.176(12) Uiso 1 1 d . . .
C32 C 0.6145(16) 0.0974(15) 0.3080(16) 0.117(7) Uiso 1 1 d . . .
N41 N 0.5509(16) 0.6243(15) 0.1352(16) 0.155(8) Uiso 1 1 d . . .
C41 C 0.5019(11) 0.6516(10) 0.1074(11) 0.081(4) Uiso 1 1 d . . .
C42 C 0.4383(10) 0.6846(9) 0.0818(10) 0.073(4) Uiso 1 1 d . . .

loop_
_atom_site_aniso_label
_atom_site_aniso_U_11
_atom_site_aniso_U_22
_atom_site_aniso_U_33
_atom_site_aniso_U_23
_atom_site_aniso_U_13
_atom_site_aniso_U_12
O1 0.0316(8) 0.0265(7) 0.0298(7) -0.0108(7) -0.0175(7) 0.0020(7)
O2 0.031(3) 0.027(3) 0.034(3) -0.012(2) -0.020(2) 0.007(2)
O3 0.044(3) 0.035(3) 0.039(3) -0.019(3) -0.025(3) 0.006(2)
O4 0.039(3) 0.039(3) 0.042(3) -0.018(3) -0.027(3) 0.007(2)
O5 0.031(3) 0.037(3) 0.041(3) -0.020(3) -0.019(3) 0.005(2)
O6 0.032(3) 0.030(3) 0.031(3) -0.012(2) -0.015(2) 0.003(2)
O7 0.043(3) 0.032(3) 0.044(3) -0.013(3) -0.024(3) 0.000(2)
O8 0.036(3) 0.044(3) 0.035(3) -0.016(3) -0.015(3) 0.002(3)
O9 0.053(4) 0.047(4) 0.033(3) -0.018(3) -0.021(3) 0.010(3)
O10 0.060(4) 0.042(4) 0.060(4) -0.025(3) -0.041(4) 0.012(3)
O11 0.040(3) 0.035(3) 0.049(4) -0.020(3) -0.020(3) 0.004(3)
O12 0.043(3) 0.040(3) 0.034(3) -0.019(3) -0.016(3) 0.000(3)
O13 0.030(3) 0.029(3) 0.034(3) -0.013(2) -0.016(2) -0.001(2)
O14 0.042(3) 0.033(3) 0.034(3) -0.012(2) -0.022(3) 0.003(2)
O15 0.050(4) 0.037(3) 0.034(3) -0.011(3) -0.027(3) 0.007(3)
O16 0.039(3) 0.041(3) 0.039(3) -0.021(3) -0.026(3) 0.009(2)
O17 0.036(3) 0.034(3) 0.037(3) -0.017(2) -0.018(3) 0.005(2)
O18 0.032(3) 0.028(3) 0.032(3) -0.012(2) -0.016(2) 0.003(2)
O19 0.035(3) 0.021(2) 0.028(3) -0.008(2) -0.018(2) 0.003(2)
O20 0.035(3) 0.030(3) 0.029(3) -0.011(2) -0.021(2) 0.002(2)
O21 0.029(3) 0.030(3) 0.029(3) -0.012(2) -0.010(2) 0.000(2)
O22 0.037(3) 0.023(3) 0.030(3) -0.006(2) -0.015(2) -0.001(2)
O23 0.034(3) 0.032(3) 0.039(3) -0.016(2) -0.021(2) 0.005(2)
O24 0.042(3) 0.029(3) 0.038(3) -0.011(2) -0.020(3) 0.004(2)
O25 0.041(3) 0.029(3) 0.028(3) -0.006(2) -0.020(2) 0.000(2)
O26 0.050(4) 0.032(3) 0.044(3) -0.017(3) -0.031(3) 0.006(3)
O27 0.037(3) 0.033(3) 0.037(3) -0.014(2) -0.018(3) 0.003(2)
O28 0.036(3) 0.025(3) 0.034(3) -0.009(2) -0.019(2) 0.001(2)
O29 0.040(3) 0.025(3) 0.033(3) -0.006(2) -0.017(3) -0.001(2)
O30 0.049(4) 0.027(3) 0.029(3) -0.005(2) -0.019(3) -0.001(2)
O31 0.044(3) 0.025(3) 0.046(3) -0.014(2) -0.027(3) 0.008(2)
O32 0.049(4) 0.035(3) 0.043(3) -0.018(3) -0.024(3) -0.002(3)
O33 0.050(4) 0.035(3) 0.035(3) -0.008(3) -0.015(3) -0.002(3)
O34 0.059(4) 0.032(3) 0.049(4) -0.014(3) -0.030(3) 0.008(3)
O35 0.032(3) 0.035(3) 0.036(3) -0.019(2) -0.020(2) 0.005(2)
O36 0.046(4) 0.040(3) 0.051(4) -0.019(3) -0.028(3) 0.000(3)
O37 0.043(3) 0.047(4) 0.066(4) -0.030(3) -0.036(3) 0.009(3)
O38 0.034(3) 0.054(4) 0.050(4) -0.028(3) -0.016(3) -0.003(3)
O39 0.036(3) 0.067(5) 0.075(5) -0.043(4) -0.032(4) 0.008(3)
Si1 0.0308(10) 0.0248(9) 0.0257(9) -0.0092(8) -0.0155(8) 0.0022(8)
W1 0.03202(15) 0.02669(14) 0.03157(15) -0.01150(12) -0.01846(12) 0.00149(11)
W2 0.03208(15) 0.02817(15) 0.02819(14) -0.00956(12) -0.01398(12) 0.00053(11)
W3 0.04230(18) 0.03327(16) 0.02803(15) -0.01147(13) -0.01970(13) 0.00373(13)
W4 0.04207(18) 0.03353(16) 0.03903(17) -0.01526(14) -0.02763(15) 0.00788(13)
W5 0.03312(16) 0.03145(16) 0.03849(17) -0.01636(13) -0.01936(14) 0.00494(12)
W6 0.03384(16) 0.02959(15) 0.03068(15) -0.01342(12) -0.01625(13) 0.00153(12)
W7 0.03732(17) 0.02514(15) 0.03547(16) -0.01120(12) -0.01957(14) 0.00037(12)
W8 0.04152(18) 0.02673(15) 0.02928(15) -0.00624(12) -0.01610(14) -0.00087(12)
W9 0.04261(18) 0.02634(15) 0.03621(17) -0.01042(13) -0.02323(15) 0.00518(13)
Cr1 0.0308(7) 0.0257(7) 0.0280(7) -0.0104(5) -0.0168(6) 0.0019(5)
Mn1 0.0344(6) 0.0302(6) 0.0321(6) -0.0136(5) -0.0200(5) 0.0044(5)
Mn2 0.0299(6) 0.0298(6) 0.0301(6) -0.0132(5) -0.0150(5) 0.0019(4)
Lu1 0.03320(17) 0.03911(19) 0.0473(2) -0.02221(16) -0.02262(16) 0.00458(14)
Ag1 0.0431(4) 0.0466(4) 0.0649(5) -0.0224(4) -0.0297(4) 0.0033(3)

loop_
_atom_type_symbol
_atom_type_description
_atom_type_scat_dispersion_real
_atom_type_scat_dispersion_imag
_atom_type_scat_source
C C 0.0033 0.0016 'International Tables Vol C Tables 4.2.6.8 and 6.1.1.4'
N N 0.0061 0.0033 'International Tables Vol C Tables 4.2.6.8 and 6.1.1.4'
O O 0.0106 0.0060 'International Tables Vol C Tables 4.2.6.8 and 6.1.1.4'
Si Si 0.0817 0.0704 'International Tables Vol C Tables 4.2.6.8 and 6.1.1.4'
W W -0.8490 6.8722 'International Tables Vol C Tables 4.2.6.8 and 6.1.1.4'
Cr Cr 0.3209 0.6236 'International Tables Vol C Tables 4.2.6.8 and 6.1.1.4'
Mn Mn 0.3368 0.7283 'International Tables Vol C Tables 4.2.6.8 and 6.1.1.4'
Lu Lu -0.4720 5.8584 'International Tables Vol C Tables 4.2.6.8 and 6.1.1.4'
Ag Ag -0.8971 1.1015 'International Tables Vol C Tables 4.2.6.8 and 6.1.1.4'

loop_
_geom_angle_atom_site_label_1
_geom_angle_atom_site_label_2
_geom_angle_atom_site_label_3
_geom_angle
_geom_angle_site_symmetry_1
_geom_angle_site_symmetry_3
C131 N1 C121 113.7(15) . .
C131 N1 C111 108.9(15) . .
C121 N1 C111 111.1(14) . .
C131 N1 C141 107.8(14) . .
C121 N1 C141 107.5(13) . .
C111 N1 C141 107.6(13) . .
C112 C111 N1 115.0(17) . .
C111 C112 C113 106.6(19) . .
C114 C113 C112 107(2) . .
C122 C121 N1 114.1(16) . .
C121 C122 C123 108.7(19) . .
C122 C123 C124 113(2) . .
C132 C131 N1 118.7(19) . .
C131 C132 C133 128(2) . .
C134 C133 C132 125(3) . .
C142 C141 N1 112.0(12) . .
C141 C142 C143 108.3(12) . .
C144 C143 C142 111.0(14) . .
C231 N2 C211 106.1(9) . .
C231 N2 C241 110.3(9) . .
C211 N2 C241 110.6(9) . .
C231 N2 C221 112.3(9) . .
C211 N2 C221 110.5(9) . .
C241 N2 C221 107.1(8) . .
N2 C211 C212 113.3(9) . .
C213 C212 C211 107.8(10) . .
C214 C213 C212 113.5(10) . .
C222 C221 N2 112.4(9) . .
C221 C222 C223 108.9(9) . .
C222 C223 C224 110.6(9) . .
N2 C231 C232 114.3(10) . .
C233 C232 C231 109.5(11) . .
C234 C233 C232 107.5(13) . .
C242 C241 N2 113.8(9) . .
C241 C242 C243 109.1(10) . .
C244 C243 C242 110.9(10) . .
N3 N3 C411 77(3) 2_766 .
N3 N3 C421 77(3) 2_766 2_766
C411 N3 C421 152(3) . 2_766
N3 N3 C311 130(4) 2_766 .
C411 N3 C311 109(3) . .
C421 N3 C311 96(3) 2_766 .
N3 N3 C321 114(4) 2_766 2_766
C411 N3 C321 94(3) . 2_766
C421 N3 C321 88(3) 2_766 2_766
C311 N3 C321 115(2) . 2_766
N3 N3 C411 53(2) 2_766 2_766
C411 N3 C411 130(2) . 2_766
C421 N3 C411 25.3(16) 2_766 2_766
C311 N3 C411 104(3) . 2_766
C321 N3 C411 105(3) 2_766 2_766
N3 N3 C421 60(3) 2_766 .
C411 N3 C421 19.0(19) . .
C421 N3 C421 136.9(19) 2_766 .
C311 N3 C421 111(3) . .
C321 N3 C421 109(3) 2_766 .
C411 N3 C421 113(2) 2_766 .
N3 N3 C412 119(4) 2_766 .
C411 N3 C412 59(2) . .
C421 N3 C412 146(3) 2_766 .
C311 N3 C412 51(2) . .
C321 N3 C412 109(3) 2_766 .
C411 N3 C412 144(3) 2_766 .
C421 N3 C412 66(2) . .
N3 C311 C413 111(2) . .
N3 C311 C312 106(3) . .
C413 C311 C312 25.7(18) . .
N3 C311 C412 80(3) . .
C413 C311 C412 41(2) . .
C312 C311 C412 58(3) . .
C413 C312 C311 74(5) . .
C413 C312 C414 68(6) . .
C311 C312 C414 96(4) . .
C413 C312 C412 39(5) . .
C311 C312 C412 58(3) . .
C414 C312 C412 106(5) . .
C413 C312 C313 46(5) . .
C311 C312 C313 89(3) . .
C414 C312 C313 23(3) . .
C412 C312 C313 84(4) . .
C414 C313 C314 82(9) . .
C414 C313 C413 83(9) . .
C314 C313 C413 101(5) . .
C414 C313 C312 61(9) . .
C314 C313 C312 96(5) . .
C413 C313 C312 21(2) . .
C414 C314 C313 33(4) . .
C422 C321 C322 42(2) . .
C422 C321 N3 110(3) . 2_766
C322 C321 N3 96(3) . 2_766
C422 C321 C411 146(3) . 2_766
C322 C321 C411 129(3) . 2_766
N3 C321 C411 38.0(16) 2_766 2_766
C422 C322 C423 89(5) . .
C422 C322 C321 68(4) . .
C423 C322 C321 157(4) . .
C422 C322 C421 113(5) . .
C423 C322 C421 107(4) . .
C321 C322 C421 86(3) . .
C422 C322 C323 52(4) . .
C423 C322 C323 69(3) . .
C321 C322 C323 94(3) . .
C421 C322 C323 163(3) . .
C324 C323 C424 41(3) . .
C324 C323 C422 122(4) . .
C424 C323 C422 109(4) . .
C324 C323 C322 126(3) . .
C424 C323 C322 93(3) . .
C422 C323 C322 34(2) . .
C324 C323 C423 82(3) . .
C424 C323 C423 50(3) . .
C422 C323 C423 61(3) . .
C322 C323 C423 45(2) . .
C424 C324 C323 73(5) . .
C421 C411 N3 123(6) . .
C421 C411 C412 110(5) . .
N3 C411 C412 82(3) . .
C421 C411 N3 78(5) . 2_766
N3 C411 N3 50(2) . 2_766
C412 C411 N3 117(3) . 2_766
C421 C411 C321 149(5) . 2_766
N3 C411 C321 48.0(19) . 2_766
C412 C411 C321 99(3) . 2_766
N3 C411 C321 79(2) 2_766 2_766
C413 C412 C411 143(5) . .
C413 C412 C311 73(4) . .
C411 C412 C311 88(3) . .
C413 C412 C312 25(3) . .
C411 C412 C312 118(4) . .
C311 C412 C312 64(3) . .
C413 C412 C421 161(5) . .
C411 C412 C421 18.2(15) . .
C311 C412 C421 96(3) . .
C312 C412 C421 136(4) . .
C413 C412 N3 112(4) . .
C411 C412 N3 39.5(17) . .
C311 C412 N3 49(2) . .
C312 C412 N3 91(3) . .
C421 C412 N3 51(2) . .
C312 C413 C412 116(7) . .
C312 C413 C313 113(6) . .
C412 C413 C313 128(5) . .
C312 C413 C414 85(6) . .
C412 C413 C414 152(5) . .
C313 C413 C414 28(3) . .
C312 C413 C311 80(5) . .
C412 C413 C311 67(3) . .
C313 C413 C311 107(3) . .
C414 C413 C311 102(4) . .
C313 C414 C314 65(9) . .
C313 C414 C413 70(9) . .
C314 C414 C413 92(6) . .
C313 C414 C312 96(10) . .
C314 C414 C312 103(7) . .
C413 C414 C312 26(2) . .
C411 C421 N3 77(5) . 2_766
C411 C421 C322 136(6) . .
N3 C421 C322 91(3) 2_766 .
C411 C421 N3 38(4) . .
N3 C421 N3 43.1(19) 2_766 .
C322 C421 N3 110(3) . .
C411 C421 C412 52(4) . .
N3 C421 C412 101(3) 2_766 .
C322 C421 C412 91(3) . .
N3 C421 C412 63(2) . .
C322 C422 C321 70(4) . .
C322 C422 C323 94(5) . .
C321 C422 C323 114(4) . .
C322 C422 C423 55(4) . .
C321 C422 C423 124(4) . .
C323 C422 C423 71(3) . .
C322 C423 C424 113(5) . .
C322 C423 C422 36(2) . .
C424 C423 C422 94(4) . .
C322 C423 C323 67(3) . .
C424 C423 C323 48(3) . .
C422 C423 C323 48(2) . .
C324 C424 C323 66(5) . .
C324 C424 C423 126(6) . .
C323 C424 C423 82(4) . .
Mn1 O1 W1 112.9(3) 2_575 .
Mn1 O1 Cr1 127.5(3) 2_575 .
W1 O1 Cr1 111.9(3) . .
Mn2 O2 W2 112.2(3) . 2_575
Mn2 O2 Cr1 128.9(3) . .
W2 O2 Cr1 110.6(3) 2_575 .
W3 O3 Mn1 114.2(3) . .
W4 O4 Mn1 114.1(3) . .
W4 O4 Lu1 104.5(3) . .
Mn1 O4 Lu1 97.8(2) . .
W5 O5 Mn2 114.8(3) . .
W5 O5 Lu1 104.3(3) . .
Mn2 O5 Lu1 97.5(2) . .
W6 O6 Mn2 113.8(3) . .
W2 O13 W1 124.3(3) . .
W2 O13 Ag1 115.8(3) . 2_575
W1 O13 Ag1 119.1(2) . 2_575
W2 O14 W3 152.3(4) . .
W4 O15 W3 121.0(3) . .
W5 O16 W4 145.5(3) . .
W5 O16 Lu1 103.9(3) . .
W4 O16 Lu1 104.4(2) . .
W5 O17 W6 119.9(3) . .
W1 O18 W6 151.9(3) . .
Si1 O19 Cr1 127.4(3) . .
Si1 O19 W2 121.6(3) . .
Cr1 O19 W2 93.6(2) . .
Si1 O19 W1 120.5(3) . .
Cr1 O19 W1 94.09(19) . .
W2 O19 W1 90.65(19) . .
Si1 O20 Mn1 120.1(3) . .
Si1 O20 W3 127.1(3) . .
Mn1 O20 W3 90.3(2) . .
Si1 O20 W4 127.1(3) . .
Mn1 O20 W4 90.51(19) . .
W3 O20 W4 90.89(18) . .
Si1 O21 Mn2 120.1(3) . .
Si1 O21 W6 127.5(3) . .
Mn2 O21 W6 90.3(2) . .
Si1 O21 W5 126.6(3) . .
Mn2 O21 W5 90.9(2) . .
W6 O21 W5 90.79(19) . .
Si1 O22 W7 124.6(3) . .
Si1 O22 W8 124.8(3) . .
W7 O22 W8 94.6(2) . .
Si1 O22 W9 121.9(3) . .
W7 O22 W9 90.6(2) . .
W8 O22 W9 90.81(18) . .
W1 O23 W7 149.2(3) . .
W2 O24 W8 149.0(4) . .
W8 O25 W3 153.6(3) . .
W9 O26 W4 155.2(4) . .
W5 O27 W9 154.5(4) . .
W7 O28 W6 153.3(3) . .
W8 O29 W7 122.3(3) . .
W9 O30 W8 122.1(3) . .
W9 O31 W7 121.3(3) . .
Mn2 O35 Mn1 127.5(3) . .
Mn2 O35 Lu1 105.8(3) . .
Mn1 O35 Lu1 107.2(3) . .
C2 O36 Lu1 133.3(6) . .
C2 O36 Ag1 128.5(6) . .
Lu1 O36 Ag1 98.2(2) . .
C4 O37 Lu1 131.7(7) . .
C7 O38 Lu1 132.9(7) . .
C7 O38 Ag1 130.3(7) . .
Lu1 O38 Ag1 96.8(3) . .
C9 O39 Lu1 133.4(7) . .
O21 Si1 O22 108.9(3) . .
O21 Si1 O20 110.3(3) . .
O22 Si1 O20 108.8(3) . .
O21 Si1 O19 109.1(3) . .
O22 Si1 O19 111.2(3) . .
O20 Si1 O19 108.5(3) . .
O7 W1 O18 104.5(3) . .
O7 W1 O23 104.8(3) . .
O18 W1 O23 87.6(2) . .
O7 W1 O13 98.9(3) . .
O18 W1 O13 156.6(2) . .
O23 W1 O13 87.3(2) . .
O7 W1 O1 95.7(3) . .
O18 W1 O1 90.0(2) . .
O23 W1 O1 159.3(2) . .
O13 W1 O1 86.7(2) . .
O7 W1 O19 165.3(2) . .
O18 W1 O19 84.7(2) . .
O23 W1 O19 86.8(2) . .
O13 W1 O19 72.2(2) . .
O1 W1 O19 72.6(2) . .
O7 W1 Mn1 64.6(2) . 2_575
O18 W1 Mn1 108.64(17) . 2_575
O23 W1 Mn1 162.06(18) . 2_575
O13 W1 Mn1 80.56(17) . 2_575
O1 W1 Mn1 33.38(16) . 2_575
O19 W1 Mn1 101.83(12) . 2_575
O8 W2 O24 104.2(3) . .
O8 W2 O14 104.4(3) . .
O24 W2 O14 87.1(3) . .
O8 W2 O13 98.8(3) . .
O24 W2 O13 87.2(3) . .
O14 W2 O13 156.8(3) . .
O8 W2 O2 95.1(3) . 2_575
O24 W2 O2 160.6(3) . 2_575
O14 W2 O2 89.4(2) . 2_575
O13 W2 O2 88.6(2) . 2_575
O8 W2 O19 165.8(2) . .
O24 W2 O19 87.2(2) . .
O14 W2 O19 84.4(2) . .
O13 W2 O19 72.9(2) . .
O2 W2 O19 73.5(2) 2_575 .
O8 W2 Mn2 63.8(2) . 2_575
O24 W2 Mn2 162.29(19) . 2_575
O14 W2 Mn2 108.04(18) . 2_575
O13 W2 Mn2 82.26(17) . 2_575
O2 W2 Mn2 33.67(16) 2_575 2_575
O19 W2 Mn2 103.11(12) . 2_575
O9 W3 O3 102.8(3) . .
O9 W3 O14 101.5(3) . .
O3 W3 O14 93.2(3) . .
O9 W3 O15 98.0(3) . .
O3 W3 O15 90.8(3) . .
O14 W3 O15 158.7(3) . .
O9 W3 O25 100.4(3) . .
O3 W3 O25 156.9(3) . .
O14 W3 O25 82.0(2) . .
O15 W3 O25 86.1(3) . .
O9 W3 O20 171.7(3) . .
O3 W3 O20 76.6(2) . .
O14 W3 O20 86.8(2) . .
O15 W3 O20 73.9(2) . .
O25 W3 O20 80.5(2) . .
O9 W3 Mn1 136.2(2) . .
O3 W3 Mn1 33.84(19) . .
O14 W3 Mn1 89.91(18) . .
O15 W3 Mn1 81.88(19) . .
O25 W3 Mn1 123.17(17) . .
O20 W3 Mn1 42.76(14) . .
O10 W4 O15 99.3(3) . .
O10 W4 O4 101.7(3) . .
O15 W4 O4 93.3(3) . .
O10 W4 O26 102.0(3) . .
O15 W4 O26 89.9(3) . .
O4 W4 O26 155.2(2) . .
O10 W4 O16 101.0(3) . .
O15 W4 O16 159.6(2) . .
O4 W4 O16 83.0(3) . .
O26 W4 O16 85.5(3) . .
O10 W4 O20 171.9(3) . .
O15 W4 O20 73.6(2) . .
O4 W4 O20 75.2(2) . .
O26 W4 O20 82.2(2) . .
O16 W4 O20 86.1(2) . .
O10 W4 Mn1 134.3(2) . .
O15 W4 Mn1 81.51(19) . .
O4 W4 Mn1 33.32(17) . .
O26 W4 Mn1 123.68(18) . .
O16 W4 Mn1 84.59(17) . .
O20 W4 Mn1 41.91(13) . .
O10 W4 Lu1 95.1(3) . .
O15 W4 Lu1 136.40(19) . .
O4 W4 Lu1 43.32(19) . .
O26 W4 Lu1 126.78(19) . .
O16 W4 Lu1 41.64(18) . .
O20 W4 Lu1 87.61(13) . .
Mn1 W4 Lu1 59.58(2) . .
O11 W5 O27 101.3(3) . .
O11 W5 O5 102.4(3) . .
O27 W5 O5 155.5(3) . .
O11 W5 O17 98.7(3) . .
O27 W5 O17 90.9(3) . .
O5 W5 O17 91.8(3) . .
O11 W5 O16 100.9(3) . .
O27 W5 O16 86.2(3) . .
O5 W5 O16 83.1(3) . .
O17 W5 O16 160.4(2) . .
O11 W5 O21 171.9(3) . .
O27 W5 O21 82.9(2) . .
O5 W5 O21 74.4(2) . .
O17 W5 O21 74.2(2) . .
O16 W5 O21 86.2(2) . .
O11 W5 Mn2 134.6(2) . .
O27 W5 Mn2 124.07(18) . .
O5 W5 Mn2 32.85(17) . .
O17 W5 Mn2 81.45(18) . .
O16 W5 Mn2 84.15(17) . .
O21 W5 Mn2 41.59(13) . .
O11 W5 Lu1 95.1(2) . .
O27 W5 Lu1 127.98(18) . .
O5 W5 Lu1 43.20(18) . .
O17 W5 Lu1 134.92(18) . .
O16 W5 Lu1 42.04(18) . .
O21 W5 Lu1 87.59(14) . .
Mn2 W5 Lu1 59.09(2) . .
O12 W6 O6 102.2(3) . .
O12 W6 O18 101.6(3) . .
O6 W6 O18 92.6(2) . .
O12 W6 O17 97.9(3) . .
O6 W6 O17 90.9(2) . .
O18 W6 O17 158.9(2) . .
O12 W6 O28 100.9(3) . .
O6 W6 O28 156.9(2) . .
O18 W6 O28 82.9(2) . .
O17 W6 O28 85.8(2) . .
O12 W6 O21 172.4(3) . .
O6 W6 O21 76.7(2) . .
O18 W6 O21 86.0(2) . .
O17 W6 O21 74.6(2) . .
O28 W6 O21 80.4(2) . .
O12 W6 Mn2 136.0(2) . .
O6 W6 Mn2 34.07(18) . .
O18 W6 Mn2 89.01(17) . .
O17 W6 Mn2 82.33(17) . .
O28 W6 Mn2 122.92(17) . .
O21 W6 Mn2 42.59(14) . .
O32 W7 O28 103.0(3) . .
O32 W7 O31 99.7(3) . .
O28 W7 O31 90.2(3) . .
O32 W7 O23 100.6(3) . .
O28 W7 O23 86.0(3) . .
O31 W7 O23 159.7(2) . .
O32 W7 O29 100.0(3) . .
O28 W7 O29 157.0(3) . .
O31 W7 O29 88.0(3) . .
O23 W7 O29 87.8(3) . .
O32 W7 O22 170.0(2) . .
O28 W7 O22 85.8(2) . .
O31 W7 O22 75.3(2) . .
O23 W7 O22 84.6(2) . .
O29 W7 O22 71.6(2) . .
O33 W8 O25 103.0(3) . .
O33 W8 O24 101.2(3) . .
O25 W8 O24 86.1(3) . .
O33 W8 O29 101.0(3) . .
O25 W8 O29 156.0(2) . .
O24 W8 O29 88.6(3) . .
O33 W8 O30 99.0(3) . .
O25 W8 O30 90.2(3) . .
O24 W8 O30 159.7(3) . .
O29 W8 O30 86.6(3) . .
O33 W8 O22 170.1(3) . .
O25 W8 O22 84.7(2) . .
O24 W8 O22 85.3(2) . .
O29 W8 O22 71.5(2) . .
O30 W8 O22 74.5(2) . .
O34 W9 O30 100.6(3) . .
O34 W9 O26 102.8(3) . .
O30 W9 O26 90.1(3) . .
O34 W9 O31 100.1(3) . .
O30 W9 O31 89.3(3) . .
O26 W9 O31 156.8(2) . .
O34 W9 O27 102.3(3) . .
O30 W9 O27 157.1(3) . .
O26 W9 O27 83.5(3) . .
O31 W9 O27 88.1(3) . .
O34 W9 O22 169.9(3) . .
O30 W9 O22 72.6(2) . .
O26 W9 O22 84.9(2) . .
O31 W9 O22 72.8(2) . .
O27 W9 O22 84.9(2) . .
O2 Cr1 O2 180.0 2_575 .
O2 Cr1 O1 92.5(2) 2_575 2_575
O2 Cr1 O1 87.5(2) . 2_575
O2 Cr1 O1 87.5(2) 2_575 .
O2 Cr1 O1 92.5(2) . .
O1 Cr1 O1 180.0 2_575 .
O2 Cr1 O19 97.8(2) 2_575 2_575
O2 Cr1 O19 82.2(2) . 2_575
O1 Cr1 O19 81.3(2) 2_575 2_575
O1 Cr1 O19 98.7(2) . 2_575
O2 Cr1 O19 82.2(2) 2_575 .
O2 Cr1 O19 97.8(2) . .
O1 Cr1 O19 98.7(2) 2_575 .
O1 Cr1 O19 81.3(2) . .
O19 Cr1 O19 180.0 2_575 .
O35 Mn1 O3 177.4(3) . .
O35 Mn1 O1 94.1(2) . 2_575
O3 Mn1 O1 88.5(2) . 2_575
O35 Mn1 O4 86.8(3) . .
O3 Mn1 O4 90.6(3) . .
O1 Mn1 O4 179.1(3) 2_575 .
O35 Mn1 O20 100.2(2) . .
O3 Mn1 O20 78.9(2) . .
O1 Mn1 O20 99.9(2) 2_575 .
O4 Mn1 O20 80.1(2) . .
O35 Mn1 W3 147.09(18) . .
O3 Mn1 W3 31.97(18) . .
O1 Mn1 W3 93.71(17) 2_575 .
O4 Mn1 W3 85.66(19) . .
O20 Mn1 W3 46.91(15) . .
O35 Mn1 W4 94.89(18) . .
O3 Mn1 W4 82.66(18) . .
O1 Mn1 W4 147.37(17) 2_575 .
O4 Mn1 W4 32.61(18) . .
O20 Mn1 W4 47.58(14) . .
W3 Mn1 W4 63.10(2) . .
O35 Mn1 W1 89.73(18) . 2_575
O3 Mn1 W1 92.69(18) . 2_575
O1 Mn1 W1 33.76(16) 2_575 2_575
O4 Mn1 W1 146.12(19) . 2_575
O20 Mn1 W1 133.55(15) . 2_575
W3 Mn1 W1 113.59(4) . 2_575
W4 Mn1 W1 174.93(4) . 2_575
O35 Mn1 Lu1 40.15(17) . .
O3 Mn1 Lu1 137.30(18) . .
O1 Mn1 Lu1 133.93(17) 2_575 .
O4 Mn1 Lu1 46.92(19) . .
O20 Mn1 Lu1 95.00(16) . .
W3 Mn1 Lu1 126.87(4) . .
W4 Mn1 Lu1 63.77(2) . .
W1 Mn1 Lu1 119.37(4) 2_575 .
O35 Mn2 O5 87.5(2) . .
O35 Mn2 O2 93.4(2) . .
O5 Mn2 O2 178.9(2) . .
O35 Mn2 O6 177.1(2) . .
O5 Mn2 O6 89.6(2) . .
O2 Mn2 O6 89.5(2) . .
O35 Mn2 O21 100.6(2) . .
O5 Mn2 O21 79.8(2) . .
O2 Mn2 O21 99.3(2) . .
O6 Mn2 O21 79.2(2) . .
O35 Mn2 W6 147.67(19) . .
O5 Mn2 W6 84.78(18) . .
O2 Mn2 W6 94.08(17) . .
O6 Mn2 W6 32.09(17) . .
O21 Mn2 W6 47.13(15) . .
O35 Mn2 W2 88.12(18) . 2_575
O5 Mn2 W2 146.68(19) . 2_575
O2 Mn2 W2 34.16(17) . 2_575
O6 Mn2 W2 94.10(17) . 2_575
O21 Mn2 W2 133.39(16) . 2_575
W6 Mn2 W2 114.71(4) . 2_575
O35 Mn2 W5 94.95(18) . .
O5 Mn2 W5 32.39(18) . .
O2 Mn2 W5 146.70(17) . .
O6 Mn2 W5 82.78(17) . .
O21 Mn2 W5 47.47(15) . .
W6 Mn2 W5 63.10(2) . .
W2 Mn2 W5 176.59(4) 2_575 .
O35 Mn2 Lu1 40.92(17) . .
O5 Mn2 Lu1 46.95(18) . .
O2 Mn2 Lu1 134.01(17) . .
O6 Mn2 Lu1 136.19(17) . .
O21 Mn2 Lu1 95.47(16) . .
W6 Mn2 Lu1 126.62(4) . .
W2 Mn2 Lu1 118.47(4) 2_575 .
W5 Mn2 Lu1 63.55(2) . .
O37 Lu1 O35 140.8(2) . .
O37 Lu1 O39 76.9(3) . .
O35 Lu1 O39 142.3(2) . .
O37 Lu1 O36 76.6(2) . .
O35 Lu1 O36 80.8(2) . .
O39 Lu1 O36 119.6(2) . .
O37 Lu1 O38 121.9(2) . .
O35 Lu1 O38 80.5(2) . .
O39 Lu1 O38 76.4(3) . .
O36 Lu1 O38 73.6(2) . .
O37 Lu1 O16 90.4(2) . .
O35 Lu1 O16 88.1(2) . .
O39 Lu1 O16 91.0(2) . .
O36 Lu1 O16 142.0(2) . .
O38 Lu1 O16 140.3(2) . .
O37 Lu1 O5 143.5(2) . .
O35 Lu1 O5 68.5(2) . .
O39 Lu1 O5 77.0(2) . .
O36 Lu1 O5 139.2(2) . .
O38 Lu1 O5 75.4(2) . .
O16 Lu1 O5 65.1(2) . .
O37 Lu1 O4 76.3(2) . .
O35 Lu1 O4 67.8(2) . .
O39 Lu1 O4 143.3(3) . .
O36 Lu1 O4 77.5(2) . .
O38 Lu1 O4 139.8(2) . .
O16 Lu1 O4 64.7(2) . .
O5 Lu1 O4 112.5(2) . .
O37 Lu1 Mn2 165.84(19) . .
O35 Lu1 Mn2 33.25(14) . .
O39 Lu1 Mn2 110.15(18) . .
O36 Lu1 Mn2 108.61(17) . .
O38 Lu1 Mn2 72.23(16) . .
O16 Lu1 Mn2 77.45(14) . .
O5 Lu1 Mn2 35.54(14) . .
O4 Lu1 Mn2 91.76(13) . .
O37 Lu1 Mn1 109.32(19) . .
O35 Lu1 Mn1 32.70(15) . .
O39 Lu1 Mn1 166.32(17) . .
O36 Lu1 Mn1 74.08(18) . .
O38 Lu1 Mn1 108.67(18) . .
O16 Lu1 Mn1 77.03(15) . .
O5 Lu1 Mn1 91.84(14) . .
O4 Lu1 Mn1 35.27(13) . .
Mn2 Lu1 Mn1 61.20(3) . .
O37 Lu1 W5 115.14(17) . .
O35 Lu1 W5 83.22(14) . .
O39 Lu1 W5 75.34(17) . .
O36 Lu1 W5 163.82(17) . .
O38 Lu1 W5 106.42(17) . .
O16 Lu1 W5 34.08(14) . .
O5 Lu1 W5 32.52(14) . .
O4 Lu1 W5 94.05(14) . .
Mn2 Lu1 W5 57.36(2) . .
Mn1 Lu1 W5 90.99(2) . .
O37 Lu1 W4 74.95(19) . .
O35 Lu1 W4 82.39(15) . .
O39 Lu1 W4 115.6(2) . .
O36 Lu1 W4 108.13(18) . .
O38 Lu1 W4 162.30(17) . .
O16 Lu1 W4 33.97(14) . .
O5 Lu1 W4 94.13(15) . .
O4 Lu1 W4 32.14(15) . .
Mn2 Lu1 W4 90.89(2) . .
Mn1 Lu1 W4 56.65(2) . .
W5 Lu1 W4 66.871(11) . .
O36 C2 C3 123.5(9) . .
O36 C2 C1 116.2(9) . .
C3 C2 C1 120.3(9) . .
C2 C3 C4 124.2(10) . .
O37 C4 C3 126.9(10) . .
O37 C4 C5 113.8(10) . .
C3 C4 C5 119.2(10) . .
O38 C7 C8 124.0(10) . .
O38 C7 C6 115.6(10) . .
C8 C7 C6 120.4(11) . .
C7 C8 C9 126.0(11) . .
O39 C9 C8 124.0(11) . .
O39 C9 C10 117.4(11) . .
C8 C9 C10 118.6(11) . .
N11 Ag1 O36 139.8(4) . .
N11 Ag1 O38 130.5(4) . .
O36 Ag1 O38 69.1(2) . .
N11 Ag1 O13 84.1(4) . 2_575
O36 Ag1 O13 119.3(2) . 2_575
O38 Ag1 O13 118.9(2) . 2_575
N11 Ag1 Lu1 169.3(3) . .
O36 Ag1 Lu1 39.78(16) . .
O38 Ag1 Lu1 40.03(17) . .
O13 Ag1 Lu1 104.92(13) 2_575 .
C11 N11 Ag1 165.7(13) . .
N11 C11 C12 177.3(18) . .
N21 C21 C22 179(2) . .
N31 C31 C32 161(4) . .
N41 C41 C42 174(2) . .

loop_
_geom_bond_atom_site_label_1
_geom_bond_atom_site_label_2
_geom_bond_distance
_geom_bond_site_symmetry_2
N1 C131 1.48(3) .
N1 C121 1.53(2) .
N1 C111 1.53(2) .
N1 C141 1.56(2) .
C111 C112 1.50(3) .
C112 C113 1.69(3) .
C113 C114 1.49(4) .
C121 C122 1.52(3) .
C122 C123 1.51(3) .
C123 C124 1.67(3) .
C131 C132 1.44(3) .
C132 C133 1.48(3) .
C133 C134 1.48(5) .
C141 C142 1.53(2) .
C142 C143 1.55(2) .
C143 C144 1.46(2) .
N2 C231 1.511(15) .
N2 C211 1.537(15) .
N2 C241 1.542(15) .
N2 C221 1.551(14) .
C211 C212 1.551(16) .
C212 C213 1.519(17) .
C213 C214 1.476(17) .
C221 C222 1.515(16) .
C222 C223 1.546(16) .
C223 C224 1.584(16) .
C231 C232 1.561(18) .
C232 C233 1.510(19) .
C233 C234 1.45(2) .
C241 C242 1.513(16) .
C242 C243 1.555(17) .
C243 C244 1.540(18) .
N3 N3 1.21(5) 2_766
N3 C411 1.26(4) .
N3 C421 1.53(5) 2_766
N3 C311 1.51(4) .
N3 C321 1.52(4) 2_766
N3 C411 1.53(4) 2_766
N3 C421 1.72(5) .
N3 C412 1.96(6) .
C311 C413 1.60(4) .
C311 C312 1.64(5) .
C311 C412 1.54(6) .
C312 C413 0.72(5) .
C312 C414 1.62(9) .
C312 C412 1.55(7) .
C312 C313 1.84(7) .
C313 C414 0.71(9) .
C313 C314 1.19(8) .
C313 C413 1.43(5) .
C314 C414 1.30(10) .
C321 C422 1.49(6) .
C321 C322 1.51(5) .
C321 N3 1.52(4) 2_766
C321 C411 2.04(4) 2_766
C322 C422 1.07(6) .
C322 C423 1.48(7) .
C322 C421 1.61(5) .
C322 C323 1.93(5) .
C323 C324 1.40(6) .
C323 C424 1.47(6) .
C323 C422 1.53(6) .
C323 C423 1.96(7) .
C324 C424 1.00(6) .
C411 C421 0.67(4) .
C411 C412 1.69(6) .
C411 N3 1.53(4) 2_766
C411 C321 2.04(4) 2_766
C412 C413 1.09(6) .
C412 C421 2.02(7) .
C413 C414 1.51(8) .
C421 N3 1.53(5) 2_766
C422 C423 1.82(8) .
C423 C424 1.51(7) .
O1 Mn1 1.927(5) 2_575
O1 W1 1.947(5) .
O1 Cr1 1.974(5) .
O2 Mn2 1.929(5) .
O2 W2 1.953(5) 2_575
O2 Cr1 1.964(6) .
O3 W3 1.834(6) .
O3 Mn1 1.929(6) .
O4 W4 1.896(6) .
O4 Mn1 1.932(6) .
O4 Lu1 2.444(6) .
O5 W5 1.903(6) .
O5 Mn2 1.927(6) .
O5 Lu1 2.422(6) .
O6 W6 1.838(6) .
O6 Mn2 1.938(6) .
O7 W1 1.722(6) .
O8 W2 1.716(6) .
O9 W3 1.722(6) .
O10 W4 1.705(7) .
O11 W5 1.709(6) .
O12 W6 1.698(6) .
O13 W2 1.919(5) .
O13 W1 1.935(6) .
O13 Ag1 2.490(5) 2_575
O14 W2 1.896(6) .
O14 W3 1.928(6) .
O15 W4 1.877(7) .
O15 W3 1.954(6) .
O16 W5 1.979(6) .
O16 W4 1.990(6) .
O16 Lu1 2.366(6) .
O17 W5 1.902(6) .
O17 W6 1.960(6) .
O18 W1 1.881(6) .
O18 W6 1.936(6) .
O19 Si1 1.648(6) .
O19 Cr1 2.019(5) .
O19 W2 2.387(6) .
O19 W1 2.405(5) .
O20 Si1 1.616(6) .
O20 Mn1 2.145(6) .
O20 W3 2.308(6) .
O20 W4 2.371(5) .
O21 Si1 1.609(6) .
O21 Mn2 2.141(6) .
O21 W6 2.319(6) .
O21 W5 2.377(6) .
O22 Si1 1.616(6) .
O22 W7 2.301(6) .
O22 W8 2.304(6) .
O22 W9 2.415(6) .
O23 W1 1.882(6) .
O23 W7 1.934(6) .
O24 W2 1.889(6) .
O24 W8 1.920(6) .
O25 W8 1.880(6) .
O25 W3 1.979(6) .
O26 W9 1.902(6) .
O26 W4 1.915(6) .
O27 W5 1.894(6) .
O27 W9 1.918(6) .
O28 W7 1.868(6) .
O28 W6 1.982(6) .
O29 W8 1.933(6) .
O29 W7 1.932(6) .
O30 W9 1.896(6) .
O30 W8 1.943(6) .
O31 W9 1.915(6) .
O31 W7 1.931(6) .
O32 W7 1.713(6) .
O33 W8 1.692(6) .
O34 W9 1.718(7) .
O35 Mn2 1.873(6) .
O35 Mn1 1.874(6) .
O35 Lu1 2.237(5) .
O36 C2 1.296(12) .
O36 Lu1 2.252(7) .
O36 Ag1 2.357(7) .
O37 C4 1.271(12) .
O37 Lu1 2.223(6) .
O38 C7 1.309(12) .
O38 Lu1 2.257(7) .
O38 Ag1 2.401(7) .
O39 C9 1.274(13) .
O39 Lu1 2.243(7) .
W1 Mn1 3.2278(12) 2_575
W2 O2 1.953(5) 2_575
W2 Mn2 3.2216(12) 2_575
W3 Mn1 3.1600(13) .
W4 Mn1 3.2118(12) .
W4 Lu1 3.4488(5) .
W5 Mn2 3.2254(13) .
W5 Lu1 3.4296(5) .
W6 Mn2 3.1638(12) .
Cr1 O2 1.964(6) 2_575
Cr1 O1 1.974(5) 2_575
Cr1 O19 2.019(5) 2_575
Mn1 O1 1.927(5) 2_575
Mn1 W1 3.2277(12) 2_575
Mn1 Lu1 3.3154(13) .
Mn2 W2 3.2216(12) 2_575
Mn2 Lu1 3.2864(12) .
C1 C2 1.516(15) .
C2 C3 1.383(14) .
C3 C4 1.381(15) .
C4 C5 1.555(16) .
C6 C7 1.497(17) .
C7 C8 1.357(16) .
C8 C9 1.412(17) .
C9 C10 1.510(18) .
Ag1 N11 2.178(13) .
Ag1 O13 2.490(5) 2_575
N11 C11 1.138(18) .
C11 C12 1.48(3) .
N21 C21 1.24(3) .
C21 C22 1.56(3) .
N31 C31 1.33(5) .
C31 C32 1.32(4) .
N41 C41 1.15(3) .
C41 C42 1.37(2) .

loop_
_geom_torsion_atom_site_label_1
_geom_torsion_atom_site_label_2
_geom_torsion_atom_site_label_3
_geom_torsion_atom_site_label_4
_geom_torsion
_geom_torsion_site_symmetry_1
_geom_torsion_site_symmetry_4
C131 N1 C111 C112 -172.1(18) . .
C121 N1 C111 C112 -46(2) . .
C141 N1 C111 C112 71.2(19) . .
N1 C111 C112 C113 -176.1(16) . .
C111 C112 C113 C114 176(2) . .
C131 N1 C121 C122 63(2) . .
C111 N1 C121 C122 -61(2) . .
C141 N1 C121 C122 -178.2(15) . .
N1 C121 C122 C123 -179.5(16) . .
C121 C122 C123 C124 -69(2) . .
C121 N1 C131 C132 170.2(18) . .
C111 N1 C131 C132 -65(2) . .
C141 N1 C131 C132 51(2) . .
N1 C131 C132 C133 -105(3) . .
C131 C132 C133 C134 -65(4) . .
C131 N1 C141 C142 70.0(17) . .
C121 N1 C141 C142 -52.9(16) . .
C111 N1 C141 C142 -172.6(13) . .
N1 C141 C142 C143 -176.5(12) . .
C141 C142 C143 C144 -175.9(14) . .
C231 N2 C211 C212 -174.3(9) . .
C241 N2 C211 C212 -54.7(12) . .
C221 N2 C211 C212 63.7(12) . .
N2 C211 C212 C213 171.8(9) . .
C211 C212 C213 C214 -76.7(12) . .
C231 N2 C221 C222 -44.4(12) . .
C211 N2 C221 C222 73.9(11) . .
C241 N2 C221 C222 -165.6(9) . .
N2 C221 C222 C223 -161.2(9) . .
C221 C222 C223 C224 -179.5(9) . .
C211 N2 C231 C232 174.0(10) . .
C241 N2 C231 C232 54.2(13) . .
C221 N2 C231 C232 -65.1(13) . .
N2 C231 C232 C233 170.0(10) . .
C231 C232 C233 C234 153.8(12) . .
C231 N2 C241 C242 66.5(12) . .
C211 N2 C241 C242 -50.5(12) . .
C221 N2 C241 C242 -171.0(9) . .
N2 C241 C242 C243 -171.5(9) . .
C241 C242 C243 C244 -176.0(10) . .
N3 N3 C311 C413 123(5) 2_766 .
C411 N3 C311 C413 35(3) . .
C421 N3 C311 C413 -159(3) 2_766 .
C321 N3 C311 C413 -69(3) 2_766 .
C411 N3 C311 C413 177(2) 2_766 .
C421 N3 C311 C413 55(3) . .
C412 N3 C311 C413 26(3) . .
N3 N3 C311 C312 150(5) 2_766 .
C411 N3 C311 C312 62(4) . .
C421 N3 C311 C312 -132(3) 2_766 .
C321 N3 C311 C312 -42(4) 2_766 .
C411 N3 C311 C312 -157(3) 2_766 .
C421 N3 C311 C312 82(3) . .
C412 N3 C311 C312 53(3) . .
N3 N3 C311 C412 97(6) 2_766 .
C411 N3 C311 C412 9(3) . .
C421 N3 C311 C412 175(3) 2_766 .
C321 N3 C311 C412 -95(3) 2_766 .
C411 N3 C311 C412 151(3) 2_766 .
C421 N3 C311 C412 29(3) . .
N3 C311 C312 C413 -106(5) . .
C412 C311 C312 C413 -39(5) . .
N3 C311 C312 C414 -172(4) . .
C413 C311 C312 C414 -65(5) . .
C412 C311 C312 C414 -105(5) . .
N3 C311 C312 C412 -67(3) . .
C413 C311 C312 C412 39(5) . .
N3 C311 C312 C313 -151(3) . .
C413 C311 C312 C313 -44(4) . .
C412 C311 C312 C313 -84(4) . .
C413 C312 C313 C414 -180(13) . .
C311 C312 C313 C414 -110(10) . .
C412 C312 C313 C414 -168(11) . .
C413 C312 C313 C314 103(8) . .
C311 C312 C313 C314 172(5) . .
C414 C312 C313 C314 -77(10) . .
C412 C312 C313 C314 115(6) . .
C311 C312 C313 C413 69(6) . .
C414 C312 C313 C413 180(13) . .
C412 C312 C313 C413 12(5) . .
C413 C313 C314 C414 81(9) . .
C312 C313 C314 C414 60(9) . .
N3 C321 C322 C422 -114(4) 2_766 .
C411 C321 C322 C422 -134(4) 2_766 .
C422 C321 C322 C423 -8(10) . .
N3 C321 C322 C423 -122(11) 2_766 .
C411 C321 C322 C423 -142(10) 2_766 .
C422 C321 C322 C421 117(4) . .
N3 C321 C322 C421 3(3) 2_766 .
C411 C321 C322 C421 -17(4) 2_766 .
C422 C321 C322 C323 -46(4) . .
N3 C321 C322 C323 -160(2) 2_766 .
C411 C321 C322 C323 180(2) 2_766 .
C422 C323 C324 C424 81(6) . .
C322 C323 C324 C424 41(6) . .
C423 C323 C324 C424 32(5) . .
N3 N3 C411 C421 -28(7) 2_766 .
C421 N3 C411 C421 -49(11) 2_766 .
C311 N3 C411 C421 100(6) . .
C321 N3 C411 C421 -142(6) 2_766 .
C411 N3 C411 C421 -28(7) 2_766 .
C412 N3 C411 C421 108(7) . .
N3 N3 C411 C412 -136(4) 2_766 .
C421 N3 C411 C412 -158(7) 2_766 .
C311 N3 C411 C412 -8(3) . .
C321 N3 C411 C412 110(3) 2_766 .
C411 N3 C411 C412 -136(4) 2_766 .
C421 N3 C411 C412 -108(7) . .
C421 N3 C411 N3 -21(5) 2_766 2_766
C311 N3 C411 N3 128(4) . 2_766
C321 N3 C411 N3 -114(4) 2_766 2_766
C411 N3 C411 N3 -0.001(5) 2_766 2_766
C421 N3 C411 N3 28(7) . 2_766
C412 N3 C411 N3 136(4) . 2_766
N3 N3 C411 C321 114(4) 2_766 2_766
C421 N3 C411 C321 93(7) 2_766 2_766
C311 N3 C411 C321 -118(3) . 2_766
C411 N3 C411 C321 114(4) 2_766 2_766
C421 N3 C411 C321 142(6) . 2_766
C412 N3 C411 C321 -110(3) . 2_766
C421 C411 C412 C413 -173(8) . .
N3 C411 C412 C413 -50(8) . .
N3 C411 C412 C413 -87(8) 2_766 .
C321 C411 C412 C413 -5(8) 2_766 .
C421 C411 C412 C311 -115(6) . .
N3 C411 C412 C311 8(3) . .
N3 C411 C412 C311 -29(4) 2_766 .
C321 C411 C412 C311 53(3) 2_766 .
C421 C411 C412 C312 -174(6) . .
N3 C411 C412 C312 -51(4) . .
N3 C411 C412 C312 -88(5) 2_766 .
C321 C411 C412 C312 -6(4) 2_766 .
N3 C411 C412 C421 123(6) . .
N3 C411 C412 C421 86(6) 2_766 .
C321 C411 C412 C421 168(6) 2_766 .
C421 C411 C412 N3 -123(6) . .
N3 C411 C412 N3 -37(3) 2_766 .
C321 C411 C412 N3 45.1(19) 2_766 .
N3 C311 C412 C413 141(4) . .
C312 C311 C412 C413 25(3) . .
N3 C311 C412 C411 -7(2) . .
C413 C311 C412 C411 -148(5) . .
C312 C311 C412 C411 -123(4) . .
N3 C311 C412 C312 116(3) . .
C413 C311 C412 C312 -25(3) . .
N3 C311 C412 C421 -23(2) . .
C413 C311 C412 C421 -164(5) . .
C312 C311 C412 C421 -139(4) . .
C413 C311 C412 N3 -141(4) . .
C312 C311 C412 N3 -116(3) . .
C311 C312 C412 C413 -106(7) . .
C414 C312 C412 C413 -18(6) . .
C313 C312 C412 C413 -13(6) . .
C413 C312 C412 C411 178(8) . .
C311 C312 C412 C411 73(4) . .
C414 C312 C412 C411 160(4) . .
C313 C312 C412 C411 165(4) . .
C413 C312 C412 C311 106(7) . .
C414 C312 C412 C311 88(4) . .
C313 C312 C412 C311 92(3) . .
C413 C312 C412 C421 176(9) . .
C311 C312 C412 C421 70(5) . .
C414 C312 C412 C421 158(5) . .
C313 C312 C412 C421 162(5) . .
C413 C312 C412 N3 148(8) . .
C311 C312 C412 N3 43(2) . .
C414 C312 C412 N3 130(4) . .
C313 C312 C412 N3 135(3) . .
C311 C312 C413 C412 58(5) . .
C414 C312 C413 C412 161(7) . .
C313 C312 C413 C412 162(8) . .
C311 C312 C413 C313 -104(4) . .
C414 C312 C413 C313 0(5) . .
C412 C312 C413 C313 -162(8) . .
C311 C312 C413 C414 -104(4) . .
C412 C312 C413 C414 -161(7) . .
C313 C312 C413 C414 0(5) . .
C414 C312 C413 C311 104(4) . .
C412 C312 C413 C311 -58(5) . .
C313 C312 C413 C311 104(4) . .
C411 C412 C413 C312 -3(12) . .
C311 C412 C413 C312 -65(7) . .
C421 C412 C413 C312 -9(18) . .
N3 C412 C413 C312 -34(8) . .
C411 C412 C413 C313 156(6) . .
C311 C412 C413 C313 93(5) . .
C312 C412 C413 C313 158(10) . .
C421 C412 C413 C313 149(12) . .
N3 C412 C413 C313 124(5) . .
C411 C412 C413 C414 134(10) . .
C311 C412 C413 C414 72(11) . .
C312 C412 C413 C414 137(14) . .
C421 C412 C413 C414 127(14) . .
N3 C412 C413 C414 102(11) . .
C411 C412 C413 C311 63(7) . .
C312 C412 C413 C311 65(7) . .
C421 C412 C413 C311 56(14) . .
N3 C412 C413 C311 31(3) . .
C414 C313 C413 C312 0(12) . .
C314 C313 C413 C312 -80(8) . .
C414 C313 C413 C412 -158(10) . .
C314 C313 C413 C412 121(7) . .
C312 C313 C413 C412 -159(10) . .
C314 C313 C413 C414 -81(9) . .
C312 C313 C413 C414 0(12) . .
C414 C313 C413 C311 -85(9) . .
C314 C313 C413 C311 -166(5) . .
C312 C313 C413 C311 -86(6) . .
N3 C311 C413 C312 82(6) . .
C412 C311 C413 C312 124(7) . .
N3 C311 C413 C412 -42(4) . .
C312 C311 C413 C412 -124(7) . .
N3 C311 C413 C313 -167(3) . .
C312 C311 C413 C313 111(6) . .
C412 C311 C413 C313 -125(5) . .
N3 C311 C413 C414 165(4) . .
C312 C311 C413 C414 83(6) . .
C412 C311 C413 C414 -153(6) . .
C413 C313 C414 C314 -102(5) . .
C312 C313 C414 C314 -102(6) . .
C314 C313 C414 C413 102(5) . .
C312 C313 C414 C413 0(5) . .
C314 C313 C414 C312 102(6) . .
C413 C313 C414 C312 0(5) . .
C313 C314 C414 C413 -67(8) . .
C313 C314 C414 C312 -91(10) . .
C312 C413 C414 C313 -180(11) . .
C412 C413 C414 C313 39(16) . .
C311 C413 C414 C313 102(9) . .
C312 C413 C414 C314 -117(8) . .
C412 C413 C414 C314 101(12) . .
C313 C413 C414 C314 63(8) . .
C311 C413 C414 C314 165(5) . .
C412 C413 C414 C312 -142(13) . .
C313 C413 C414 C312 180(11) . .
C311 C413 C414 C312 -78(5) . .
C413 C312 C414 C313 0(10) . .
C311 C312 C414 C313 71(10) . .
C412 C312 C414 C313 13(11) . .
C413 C312 C414 C314 66(8) . .
C311 C312 C414 C314 137(6) . .
C412 C312 C414 C314 78(7) . .
C313 C312 C414 C314 66(9) . .
C311 C312 C414 C413 70(5) . .
C412 C312 C414 C413 12(4) . .
C313 C312 C414 C413 0(10) . .
N3 C411 C421 N3 22(5) . 2_766
C412 C411 C421 N3 115(4) . 2_766
C321 C411 C421 N3 -41(9) 2_766 2_766
N3 C411 C421 C322 -56(10) . .
C412 C411 C421 C322 37(9) . .
N3 C411 C421 C322 -78(7) 2_766 .
C321 C411 C421 C322 -119(9) 2_766 .
C412 C411 C421 N3 93(6) . .
N3 C411 C421 N3 -22(5) 2_766 .
C321 C411 C421 N3 -63(8) 2_766 .
N3 C411 C421 C412 -93(6) . .
N3 C411 C421 C412 -115(4) 2_766 .
C321 C411 C421 C412 -156(12) 2_766 .
C422 C322 C421 C411 134(9) . .
C423 C322 C421 C411 -130(8) . .
C321 C322 C421 C411 69(8) . .
C323 C322 C421 C411 158(10) . .
C422 C322 C421 N3 61(5) . 2_766
C423 C322 C421 N3 158(4) . 2_766
C321 C322 C421 N3 -3(3) . 2_766
C323 C322 C421 N3 86(11) . 2_766
C422 C322 C421 N3 101(5) . .
C423 C322 C421 N3 -162(4) . .
C321 C322 C421 N3 37(3) . .
C323 C322 C421 N3 125(10) . .
C422 C322 C421 C412 162(5) . .
C423 C322 C421 C412 -101(4) . .
C321 C322 C421 C412 98(3) . .
C323 C322 C421 C412 -173(10) . .
N3 N3 C421 C411 148(8) 2_766 .
C421 N3 C421 C411 148(8) 2_766 .
C311 N3 C421 C411 -87(7) . .
C321 N3 C421 C411 41(7) 2_766 .
C411 N3 C421 C411 157(6) 2_766 .
C412 N3 C421 C411 -62(6) . .
C411 N3 C421 N3 -148(8) . 2_766
C421 N3 C421 N3 -0.005(5) 2_766 2_766
C311 N3 C421 N3 125(4) . 2_766
C321 N3 C421 N3 -108(4) 2_766 2_766
C411 N3 C421 N3 9(2) 2_766 2_766
C412 N3 C421 N3 149(4) . 2_766
N3 N3 C421 C322 -69(4) 2_766 .
C411 N3 C421 C322 143(8) . .
C421 N3 C421 C322 -69(4) 2_766 .
C311 N3 C421 C322 56(4) . .
C321 N3 C421 C322 -177(3) 2_766 .
C411 N3 C421 C322 -60(4) 2_766 .
C412 N3 C421 C322 80(3) . .
N3 N3 C421 C412 -149(4) 2_766 .
C411 N3 C421 C412 62(6) . .
C421 N3 C421 C412 -149(4) 2_766 .
C311 N3 C421 C412 -24(3) . .
C321 N3 C421 C412 103(3) 2_766 .
C411 N3 C421 C412 -141(3) 2_766 .
C423 C322 C422 C321 177(4) . .
C421 C322 C422 C321 -75(4) . .
C323 C322 C422 C321 114(3) . .
C423 C322 C422 C323 63(4) . .
C321 C322 C422 C323 -114(3) . .
C421 C322 C422 C323 171(3) . .
C321 C322 C422 C423 -177(4) . .
C421 C322 C422 C423 108(5) . .
C323 C322 C422 C423 -63(4) . .
N3 C321 C422 C322 76(4) 2_766 .
C411 C321 C422 C322 92(6) 2_766 .
C322 C321 C422 C323 86(5) . .
N3 C321 C422 C323 161(3) 2_766 .
C411 C321 C422 C323 178(3) 2_766 .
C322 C321 C422 C423 3(4) . .
N3 C321 C422 C423 79(5) 2_766 .
C411 C321 C422 C423 95(6) 2_766 .
C324 C323 C422 C322 -109(5) . .
C424 C323 C422 C322 -66(5) . .
C423 C323 C422 C322 -50(4) . .
C324 C323 C422 C321 -179(4) . .
C424 C323 C422 C321 -136(4) . .
C322 C323 C422 C321 -70(4) . .
C423 C323 C422 C321 -120(5) . .
C324 C323 C422 C423 -59(5) . .
C424 C323 C422 C423 -16(4) . .
C322 C323 C422 C423 50(4) . .
C422 C322 C423 C424 -63(6) . .
C321 C322 C423 C424 -55(13) . .
C421 C322 C423 C424 -177(4) . .
C323 C322 C423 C424 -14(4) . .
C321 C322 C423 C422 8(9) . .
C421 C322 C423 C422 -114(5) . .
C323 C322 C423 C422 49(4) . .
C422 C322 C423 C323 -49(4) . .
C321 C322 C423 C323 -41(11) . .
C421 C322 C423 C323 -163(3) . .
C321 C422 C423 C322 -4(4) . .
C323 C422 C423 C322 -110(5) . .
C322 C422 C423 C424 125(6) . .
C321 C422 C423 C424 121(5) . .
C323 C422 C423 C424 15(4) . .
C322 C422 C423 C323 110(5) . .
C321 C422 C423 C323 106(5) . .
C323 C324 C424 C423 -59(7) . .
C422 C323 C424 C324 -117(5) . .
C322 C323 C424 C324 -148(5) . .
C423 C323 C424 C324 -136(6) . .
C324 C323 C424 C423 136(6) . .
C422 C323 C424 C423 18(5) . .
C322 C323 C424 C423 -12(4) . .
C322 C423 C424 C324 70(9) . .
C422 C423 C424 C324 38(8) . .
C323 C423 C424 C324 52(7) . .
C322 C423 C424 C323 17(5) . .
C422 C423 C424 C323 -15(4) . .
Mn2 O21 Si1 O22 -179.5(3) . .
W6 O21 Si1 O22 63.7(4) . .
W5 O21 Si1 O22 -62.6(4) . .
Mn2 O21 Si1 O20 -60.2(4) . .
W6 O21 Si1 O20 -177.0(3) . .
W5 O21 Si1 O20 56.8(4) . .
Mn2 O21 Si1 O19 58.9(4) . .
W6 O21 Si1 O19 -57.9(4) . .
W5 O21 Si1 O19 175.9(3) . .
W7 O22 Si1 O21 -55.9(4) . .
W8 O22 Si1 O21 177.4(3) . .
W9 O22 Si1 O21 60.5(4) . .
W7 O22 Si1 O20 -176.2(3) . .
W8 O22 Si1 O20 57.1(4) . .
W9 O22 Si1 O20 -59.8(4) . .
W7 O22 Si1 O19 64.3(4) . .
W8 O22 Si1 O19 -62.4(4) . .
W9 O22 Si1 O19 -179.3(3) . .
Mn1 O20 Si1 O21 60.4(4) . .
W3 O20 Si1 O21 176.9(3) . .
W4 O20 Si1 O21 -56.5(4) . .
Mn1 O20 Si1 O22 179.8(3) . .
W3 O20 Si1 O22 -63.7(4) . .
W4 O20 Si1 O22 62.9(4) . .
Mn1 O20 Si1 O19 -59.1(4) . .
W3 O20 Si1 O19 57.5(4) . .
W4 O20 Si1 O19 -176.0(3) . .
Cr1 O19 Si1 O21 -60.2(4) . .
W2 O19 Si1 O21 175.6(3) . .
W1 O19 Si1 O21 63.4(4) . .
Cr1 O19 Si1 O22 179.7(3) . .
W2 O19 Si1 O22 55.5(4) . .
W1 O19 Si1 O22 -56.7(4) . .
Cr1 O19 Si1 O20 60.0(4) . .
W2 O19 Si1 O20 -64.2(4) . .
W1 O19 Si1 O20 -176.4(3) . .
W6 O18 W1 O7 -136.2(7) . .
W6 O18 W1 O23 -31.6(7) . .
W6 O18 W1 O13 46.1(11) . .
W6 O18 W1 O1 127.9(7) . .
W6 O18 W1 O19 55.4(7) . .
W6 O18 W1 Mn1 156.1(6) . 2_575
W7 O23 W1 O7 131.7(6) . .
W7 O23 W1 O18 27.3(7) . .
W7 O23 W1 O13 -129.8(7) . .
W7 O23 W1 O1 -56.5(11) . .
W7 O23 W1 O19 -57.5(6) . .
W7 O23 W1 Mn1 -177.00(12) . 2_575
W8 O24 W2 O8 -132.9(7) . .
W8 O24 W2 O14 -28.8(7) . .
W8 O24 W2 O13 128.7(7) . .
W8 O24 W2 O2 51.0(12) . 2_575
W8 O24 W2 O19 55.7(7) . .
W8 O24 W2 Mn2 -177.96(12) . 2_575
W3 O14 W2 O8 139.0(7) . .
W3 O14 W2 O24 35.1(8) . .
W3 O14 W2 O13 -40.8(12) . .
W3 O14 W2 O2 -125.8(8) . 2_575
W3 O14 W2 O19 -52.3(7) . .
W3 O14 W2 Mn2 -154.3(7) . 2_575
Mn1 O3 W3 O9 172.5(3) . .
Mn1 O3 W3 O14 -85.0(3) . .
Mn1 O3 W3 O15 74.1(3) . .
Mn1 O3 W3 O25 -7.7(8) . .
Mn1 O3 W3 O20 0.9(3) . .
W3 O15 W4 O10 168.7(4) . .
W3 O15 W4 O4 66.3(4) . .
W3 O15 W4 O26 -89.1(4) . .
W3 O15 W4 O16 -12.5(10) . .
W3 O15 W4 O20 -7.2(3) . .
W3 O15 W4 Mn1 35.0(3) . .
W3 O15 W4 Lu1 61.0(5) . .
Mn1 O4 W4 O10 -169.3(4) . .
Lu1 O4 W4 O10 85.1(3) . .
Mn1 O4 W4 O15 -69.0(3) . .
Lu1 O4 W4 O15 -174.7(2) . .
Mn1 O4 W4 O26 28.0(8) . .
Lu1 O4 W4 O26 -77.7(7) . .
Mn1 O4 W4 O16 90.8(3) . .
Lu1 O4 W4 O16 -14.8(2) . .
Mn1 O4 W4 O20 3.1(3) . .
Lu1 O4 W4 O20 -102.6(2) . .
Lu1 O4 W4 Mn1 -105.6(4) . .
Mn1 O4 W4 Lu1 105.6(4) . .
W9 O27 W5 O11 132.3(8) . .
W9 O27 W5 O5 -32.2(12) . .
W9 O27 W5 O17 -128.7(8) . .
W9 O27 W5 O16 32.0(8) . .
W9 O27 W5 O21 -54.7(8) . .
W9 O27 W5 Mn2 -48.4(9) . .
W9 O27 W5 Lu1 26.6(9) . .
Mn2 O6 W6 O12 -173.2(3) . .
Mn2 O6 W6 O18 84.3(3) . .
Mn2 O6 W6 O17 -74.9(3) . .
Mn2 O6 W6 O28 6.3(8) . .
Mn2 O6 W6 O21 -0.9(3) . .
W6 O28 W7 O32 129.1(7) . .
W6 O28 W7 O31 -130.8(7) . .
W6 O28 W7 O23 29.2(7) . .
W6 O28 W7 O29 -45.4(11) . .
W6 O28 W7 O22 -55.7(7) . .
W3 O25 W8 O33 -129.3(8) . .
W3 O25 W8 O24 -28.6(8) . .
W3 O25 W8 O29 49.2(12) . .
W3 O25 W8 O30 131.4(8) . .
W3 O25 W8 O22 57.0(8) . .
W8 O30 W9 O34 -173.0(4) . .
W8 O30 W9 O26 84.0(4) . .
W8 O30 W9 O31 -72.8(4) . .
W8 O30 W9 O27 10.5(9) . .
W8 O30 W9 O22 -0.6(3) . .
Mn2 O35 Mn1 O1 -59.9(4) . 2_575
Lu1 O35 Mn1 O1 173.5(2) . 2_575
Mn2 O35 Mn1 O4 120.3(4) . .
Lu1 O35 Mn1 O4 -6.3(3) . .
Mn2 O35 Mn1 O20 41.0(4) . .
Lu1 O35 Mn1 O20 -85.6(3) . .
Mn2 O35 Mn1 W3 43.4(6) . .
Lu1 O35 Mn1 W3 -83.2(3) . .
Mn2 O35 Mn1 W4 88.7(4) . .
Lu1 O35 Mn1 W4 -37.9(2) . .
Mn2 O35 Mn1 W1 -93.4(4) . 2_575
Lu1 O35 Mn1 W1 140.0(2) . 2_575
Mn2 O35 Mn1 Lu1 126.6(5) . .
Mn1 O35 Mn2 O5 -120.2(4) . .
Lu1 O35 Mn2 O5 7.0(3) . .
Mn1 O35 Mn2 O2 59.1(4) . .
Lu1 O35 Mn2 O2 -173.8(3) . .
Mn1 O35 Mn2 O21 -41.0(4) . .
Lu1 O35 Mn2 O21 86.1(3) . .
Mn1 O35 Mn2 W6 -44.0(6) . .
Lu1 O35 Mn2 W6 83.1(4) . .
Mn1 O35 Mn2 W2 92.9(4) . 2_575
Lu1 O35 Mn2 W2 -140.0(2) . 2_575
Mn1 O35 Mn2 W5 -88.6(4) . .
Lu1 O35 Mn2 W5 38.5(2) . .
Mn1 O35 Mn2 Lu1 -127.1(5) . .
Lu1 O36 C2 C3 9.6(15) . .
Ag1 O36 C2 C3 -173.7(7) . .
Lu1 O36 C2 C1 -171.0(7) . .
Ag1 O36 C2 C1 5.7(13) . .
O36 C2 C3 C4 4.8(17) . .
C1 C2 C3 C4 -174.6(10) . .
Lu1 O37 C4 C3 -17.0(17) . .
Lu1 O37 C4 C5 160.3(7) . .
C2 C3 C4 O37 -1.1(19) . .
C2 C3 C4 C5 -178.3(10) . .
Lu1 O38 C7 C8 -13.4(16) . .
Ag1 O38 C7 C8 165.9(9) . .
Lu1 O38 C7 C6 167.0(7) . .
Ag1 O38 C7 C6 -13.7(14) . .
O38 C7 C8 C9 0(2) . .
C6 C7 C8 C9 -180.0(12) . .
Lu1 O39 C9 C8 16.0(17) . .
Lu1 O39 C9 C10 -164.5(8) . .
C7 C8 C9 O39 -2(2) . .
C7 C8 C9 C10 178.9(12) . .

loop_
_platon_squeeze_void_nr
_platon_squeeze_void_average_x
_platon_squeeze_void_average_y
_platon_squeeze_void_average_z
_platon_squeeze_void_volume
_platon_squeeze_void_count_electrons
_platon_squeeze_void_content
1 0.042 0.919 0.466 10 0 ' '
2 0.500 0.500 0.500 499 127 ' '
3 0.958 0.081 0.534 10 0 ' '
